data_7157890
loop_
_publ_author_name
'Zhou, Wei'
'Tian, You-Ping'
'Zhou, Hao-Jie'
'Wang, Hui-Juan'
'Ren, Yan'
'Liu, Xiong-Li'

_publ_section_title
;
 Synthesis of methanesulfone-containing tetrasubstituted carbon
 stereocenters.
;
_journal_issue 10
_journal_name_full 'Organic &amp; biomolecular chemistry'
_journal_page_first 2269
_journal_page_last 2276
_journal_paper_doi 10.1039/d1ob00071c
_journal_volume 19
_journal_year 2021
_chemical_formula_moiety 'C19 H12 O6 S'
_chemical_formula_sum 'C19 H12 O6 S'
_chemical_formula_weight 368.35
_space_group_crystal_system triclinic
_space_group_IT_number 2
_space_group_name_Hall '-P 1'
_space_group_name_H-M_alt 'P -1'
_atom_sites_solution_hydrogens geom
_atom_sites_solution_primary dual
_audit_creation_date 2019-10-29
_audit_creation_method
;
Olex2 1.3
(compiled 2019.09.11 svn.r3662 for OlexSys, GUI svn.r5938)
;
_audit_update_record
;
2020-10-27 deposited with the CCDC.	2021-02-16 downloaded from the CCDC.
;
_cell_angle_alpha 85.841(5)
_cell_angle_beta 88.200(5)
_cell_angle_gamma 81.018(5)
_cell_formula_units_Z 2
_cell_length_a 7.6249(5)
_cell_length_b 9.1227(5)
_cell_length_c 12.8047(9)
_cell_measurement_reflns_used 3165
_cell_measurement_temperature 100.00(10)
_cell_measurement_theta_max 29.2300
_cell_measurement_theta_min 2.8470
_cell_volume 877.27(10)
_computing_cell_refinement 'CrysAlisPro 1.171.38.43f (Rigaku OD, 2015)'
_computing_data_collection 'CrysAlisPro 1.171.38.43f (Rigaku OD, 2015)'
_computing_data_reduction 'CrysAlisPro 1.171.38.43f (Rigaku OD, 2015)'
_computing_molecular_graphics 'Olex2 1.3 (Dolomanov et al., 2009)'
_computing_publication_material 'Olex2 1.3 (Dolomanov et al., 2009)'
_computing_structure_refinement 'ShelXL 2018/3 (Sheldrick, 2015)'
_computing_structure_solution 'SHELXT 2018/2 (Sheldrick, 2018)'
_diffrn_ambient_environment N~2~
_diffrn_ambient_temperature 100.00(10)
_diffrn_detector 'CCD plate'
_diffrn_detector_area_resol_mean 5.2684
_diffrn_detector_type AtlasS2
_diffrn_measured_fraction_theta_full 1.000
_diffrn_measured_fraction_theta_max 1.000
_diffrn_measurement_details
;
List of Runs (angles in degrees, time in seconds):

  # Type    Start    End  Width  t~exp~   \w     \q     \k     \f   Frames
#--------------------------------------------------------------------------
  1  \w    -36.00  61.00   1.00    1.09    --  -11.59  57.00 -90.00   97
  2  \w    -77.00  14.00   1.00    1.09    --  -11.59 -57.00 120.00   91
  3  \w    -16.00  76.00   1.00    1.09    --   11.74  77.00  30.00   92
;
_diffrn_measurement_device 'four-circle diffractometer'
_diffrn_measurement_device_type 'SuperNova, Dual, Cu at zero, AtlasS2'
_diffrn_measurement_method '\w scans'
_diffrn_orient_matrix_type 'CrysAlisPro convention (1999,Acta A55,543-557)'
_diffrn_orient_matrix_UB_11 -0.0207218000
_diffrn_orient_matrix_UB_12 0.0781770000
_diffrn_orient_matrix_UB_13 0.0028292000
_diffrn_orient_matrix_UB_21 0.0291279000
_diffrn_orient_matrix_UB_22 0.0104995000
_diffrn_orient_matrix_UB_23 -0.0527821000
_diffrn_orient_matrix_UB_31 -0.0871527000
_diffrn_orient_matrix_UB_32 -0.0019165000
_diffrn_orient_matrix_UB_33 -0.0170894000
_diffrn_radiation_monochromator mirror
_diffrn_radiation_probe x-ray
_diffrn_radiation_type 'Mo K\a'
_diffrn_radiation_wavelength 0.71073
_diffrn_reflns_av_R_equivalents 0.0247
_diffrn_reflns_av_unetI/netI 0.0446
_diffrn_reflns_Laue_measured_fraction_full 1.000
_diffrn_reflns_Laue_measured_fraction_max 1.000
_diffrn_reflns_limit_h_max 9
_diffrn_reflns_limit_h_min -9
_diffrn_reflns_limit_k_max 10
_diffrn_reflns_limit_k_min -10
_diffrn_reflns_limit_l_max 15
_diffrn_reflns_limit_l_min -12
_diffrn_reflns_number 5655
_diffrn_reflns_point_group_measured_fraction_full 1.000
_diffrn_reflns_point_group_measured_fraction_max 1.000
_diffrn_reflns_theta_full 24.997
_diffrn_reflns_theta_max 24.997
_diffrn_reflns_theta_min 2.266
_diffrn_source 'micro-focus sealed X-ray tube'
_diffrn_source_type 'SuperNova (Mo) X-ray Source'
_exptl_absorpt_coefficient_mu 0.217
_exptl_absorpt_correction_T_max 1.00000
_exptl_absorpt_correction_T_min 0.88490
_exptl_absorpt_correction_type multi-scan
_exptl_absorpt_process_details
;
CrysAlisPro 1.171.38.43f (Rigaku Oxford Diffraction, 2015)
Empirical absorption correction using spherical harmonics,
 implemented in SCALE3 ABSPACK scaling algorithm.
;
_exptl_crystal_colour colourless
_exptl_crystal_colour_primary colourless
_exptl_crystal_density_diffrn 1.394
_exptl_crystal_description block
_exptl_crystal_F_000 380
_exptl_crystal_size_max 0.14
_exptl_crystal_size_mid 0.13
_exptl_crystal_size_min 0.12
_refine_diff_density_max 0.410
_refine_diff_density_min -0.488
_refine_diff_density_rms 0.077
_refine_ls_extinction_method none
_refine_ls_goodness_of_fit_ref 1.097
_refine_ls_hydrogen_treatment constr
_refine_ls_matrix_type full
_refine_ls_number_parameters 236
_refine_ls_number_reflns 3074
_refine_ls_number_restraints 0
_refine_ls_restrained_S_all 1.097
_refine_ls_R_factor_all 0.0532
_refine_ls_R_factor_gt 0.0470
_refine_ls_shift/su_max 0.000
_refine_ls_shift/su_mean 0.000
_refine_ls_structure_factor_coef Fsqd
_refine_ls_weighting_details 'w=1/[\s^2^(Fo^2^)+(0.0472P)^2^+1.0725P] where P=(Fo^2^+2Fc^2^)/3'
_refine_ls_weighting_scheme calc
_refine_ls_wR_factor_gt 0.1165
_refine_ls_wR_factor_ref 0.1205
_reflns_Friedel_coverage 0.000
_reflns_number_gt 2679
_reflns_number_total 3074
_reflns_threshold_expression 'I > 2\s(I)'
_cod_data_source_file d1ob00071c2.cif
_cod_data_source_block xsw-yst
_cod_depositor_comments 'Adding full bibliography for 7157890.cif.'
_cod_database_code 7157890
_shelx_shelxl_version_number 2018/3
_shelx_space_group_comment
;
The symmetry employed for this shelxl refinement is uniquely defined
by the following loop, which should always be used as a source of
symmetry information in preference to the above space-group names.
They are only intended as comments.
;
_reflns_odcompleteness_completeness 99.97
_reflns_odcompleteness_iscentric 1
_reflns_odcompleteness_theta 26.32
_olex2_refinement_description
;
1. Fixed Uiso
 At 1.2 times of:
  All C(H) groups
 At 1.5 times of:
  All C(H,H,H) groups
2.a Aromatic/amide H refined with riding coordinates:
 C2(H2), C5(H5), C15(H15), C3(H3), C4(H4), C16(H16), C13(H13), C18(H18),
 C17(H17)
2.b Idealised Me refined as rotating group:
 C19(H19A,H19B,H19C)
;
_olex2_submission_special_instructions 'No special instructions were received'
_oxdiff_exptl_absorpt_empirical_details
;
Empirical correction (ABSPACK) includes:
- Absorption correction using spherical harmonics
- Frame scaling
;
_oxdiff_exptl_absorpt_empirical_full_max 1.304
_oxdiff_exptl_absorpt_empirical_full_min 0.763

loop_
_space_group_symop_operation_xyz
'x, y, z'
'-x, -y, -z'

loop_
_atom_site_label
_atom_site_type_symbol
_atom_site_fract_x
_atom_site_fract_y
_atom_site_fract_z
_atom_site_U_iso_or_equiv
_atom_site_adp_type
_atom_site_occupancy
_atom_site_site_symmetry_order
_atom_site_calc_flag
_atom_site_refinement_flags_posn
_atom_site_refinement_flags_adp
_atom_site_refinement_flags_occupancy
_atom_site_disorder_assembly
_atom_site_disorder_group
S1 S 0.44050(9) -0.02001(7) 0.82496(5) 0.01389(17) Uani 1 1 d . . . . .
O2 O 0.5313(2) 0.3200(2) 0.87100(15) 0.0183(4) Uani 1 1 d . . . . .
O5 O 0.3816(3) -0.0644(2) 0.92841(15) 0.0194(4) Uani 1 1 d . . . . .
O6 O 0.4078(3) -0.1073(2) 0.74048(15) 0.0205(4) Uani 1 1 d . . . . .
O1 O 0.0238(2) 0.1236(2) 0.78032(15) 0.0202(4) Uani 1 1 d . . . . .
O4 O 0.4499(3) 0.2168(2) 0.50688(15) 0.0232(5) Uani 1 1 d . . . . .
O3 O 0.1791(3) 0.4534(2) 0.73403(16) 0.0253(5) Uani 1 1 d . . . . .
C1 C 0.1051(4) 0.2330(3) 0.9348(2) 0.0143(6) Uani 1 1 d . . . . .
C11 C 0.2586(3) 0.3830(3) 0.6633(2) 0.0152(6) Uani 1 1 d . . . . .
C6 C 0.2523(4) 0.2961(3) 0.9595(2) 0.0137(6) Uani 1 1 d . . . . .
C12 C 0.2667(4) 0.4419(3) 0.5546(2) 0.0163(6) Uani 1 1 d . . . . .
C7 C 0.3923(4) 0.2722(3) 0.8777(2) 0.0138(6) Uani 1 1 d . . . . .
C14 C 0.3615(3) 0.3573(3) 0.4806(2) 0.0149(6) Uani 1 1 d . . . . .
C10 C 0.3491(3) 0.2312(3) 0.6843(2) 0.0132(6) Uani 1 1 d . . . . .
C2 C -0.0447(4) 0.2416(3) 1.0002(2) 0.0182(6) Uani 1 1 d . . . . .
H2 H -0.142847 0.199221 0.983873 0.022 Uiso 1 1 calc R U . . .
C8 C 0.3299(3) 0.1708(3) 0.7964(2) 0.0128(6) Uani 1 1 d . . . . .
C9 C 0.1320(3) 0.1685(3) 0.8321(2) 0.0140(6) Uani 1 1 d . . . . .
C5 C 0.2536(4) 0.3730(3) 1.0492(2) 0.0174(6) Uani 1 1 d . . . . .
H5 H 0.351037 0.416685 1.064890 0.021 Uiso 1 1 calc R U . . .
C15 C 0.3729(4) 0.4092(3) 0.3756(2) 0.0188(6) Uani 1 1 d . . . . .
H15 H 0.438022 0.350670 0.327007 0.023 Uiso 1 1 calc R U . . .
C3 C -0.0421(4) 0.3161(3) 1.0910(2) 0.0200(6) Uani 1 1 d . . . . .
H3 H -0.139386 0.321817 1.136963 0.024 Uiso 1 1 calc R U . . .
C4 C 0.1037(4) 0.3823(3) 1.1146(2) 0.0196(6) Uani 1 1 d . . . . .
H4 H 0.100490 0.433550 1.175008 0.024 Uiso 1 1 calc R U . . .
C16 C 0.2858(4) 0.5482(3) 0.3460(2) 0.0190(6) Uani 1 1 d . . . . .
H16 H 0.291588 0.584672 0.276444 0.023 Uiso 1 1 calc R U . . .
C13 C 0.4367(4) 0.1593(3) 0.6065(2) 0.0194(6) Uani 1 1 d . . . . .
H13 H 0.492623 0.062425 0.622047 0.023 Uiso 1 1 calc R U . . .
C19 C 0.6684(4) -0.0066(3) 0.8253(2) 0.0199(6) Uani 1 1 d . . . . .
H19A H 0.695587 0.033180 0.889243 0.030 Uiso 1 1 calc R U . . .
H19B H 0.696940 0.057925 0.766800 0.030 Uiso 1 1 calc R U . . .
H19C H 0.736792 -0.103584 0.820179 0.030 Uiso 1 1 calc R U . . .
C18 C 0.1797(5) 0.5837(3) 0.5221(2) 0.0309(8) Uani 1 1 d . . . . .
H18 H 0.115452 0.643138 0.570505 0.037 Uiso 1 1 calc R U . . .
C17 C 0.1887(4) 0.6352(3) 0.4191(2) 0.0292(7) Uani 1 1 d . . . . .
H17 H 0.129449 0.729179 0.397940 0.035 Uiso 1 1 calc R U . . .

loop_
_atom_site_aniso_label
_atom_site_aniso_U_11
_atom_site_aniso_U_22
_atom_site_aniso_U_33
_atom_site_aniso_U_23
_atom_site_aniso_U_13
_atom_site_aniso_U_12
S1 0.0148(3) 0.0128(3) 0.0134(4) 0.0008(3) 0.0012(3) -0.0012(3)
O2 0.0175(10) 0.0222(10) 0.0163(10) -0.0011(8) 0.0002(8) -0.0069(8)
O5 0.0205(10) 0.0191(10) 0.0173(10) 0.0043(8) 0.0031(8) -0.0025(8)
O6 0.0256(11) 0.0148(9) 0.0212(11) -0.0037(8) 0.0000(9) -0.0023(8)
O1 0.0170(10) 0.0276(11) 0.0174(11) -0.0058(9) -0.0008(8) -0.0061(8)
O4 0.0358(12) 0.0188(10) 0.0109(10) 0.0009(8) 0.0058(9) 0.0067(9)
O3 0.0347(12) 0.0208(10) 0.0160(11) -0.0017(8) 0.0070(9) 0.0077(9)
C1 0.0171(14) 0.0135(13) 0.0111(14) 0.0010(10) -0.0014(11) 0.0003(11)
C11 0.0148(13) 0.0170(13) 0.0142(14) -0.0028(11) 0.0003(11) -0.0031(11)
C6 0.0181(14) 0.0112(12) 0.0108(14) 0.0034(10) 0.0008(11) -0.0015(11)
C12 0.0164(14) 0.0168(13) 0.0154(15) 0.0006(11) -0.0009(11) -0.0025(11)
C7 0.0174(14) 0.0132(13) 0.0101(14) 0.0016(10) -0.0015(11) -0.0011(11)
C14 0.0151(13) 0.0136(13) 0.0160(15) 0.0009(11) -0.0022(11) -0.0030(11)
C10 0.0126(13) 0.0155(13) 0.0121(14) 0.0001(11) -0.0007(10) -0.0045(11)
C2 0.0167(14) 0.0216(14) 0.0154(15) 0.0003(11) 0.0006(11) -0.0011(12)
C8 0.0132(13) 0.0126(12) 0.0126(14) -0.0005(10) 0.0001(10) -0.0017(10)
C9 0.0143(13) 0.0120(13) 0.0146(14) 0.0013(11) 0.0010(11) -0.0004(11)
C5 0.0222(15) 0.0157(13) 0.0140(14) 0.0002(11) -0.0011(11) -0.0029(11)
C15 0.0202(14) 0.0234(15) 0.0128(14) -0.0040(11) 0.0037(11) -0.0034(12)
C3 0.0203(15) 0.0217(14) 0.0155(15) 0.0004(12) 0.0058(12) 0.0031(12)
C4 0.0284(16) 0.0174(14) 0.0116(14) -0.0042(11) 0.0000(12) 0.0025(12)
C16 0.0219(15) 0.0234(15) 0.0136(15) 0.0040(12) -0.0027(12) -0.0106(12)
C13 0.0256(15) 0.0178(14) 0.0125(14) 0.0026(11) 0.0014(12) 0.0025(12)
C19 0.0149(14) 0.0245(15) 0.0188(15) 0.0025(12) 0.0016(11) -0.0005(12)
C18 0.043(2) 0.0242(16) 0.0199(17) 0.0009(13) 0.0068(14) 0.0105(15)
C17 0.0388(19) 0.0201(15) 0.0241(17) 0.0056(13) 0.0021(14) 0.0066(14)

loop_
_atom_type_symbol
_atom_type_description
_atom_type_scat_dispersion_real
_atom_type_scat_dispersion_imag
_atom_type_scat_source
C C 0.0033 0.0016 'International Tables Vol C Tables 4.2.6.8 and 6.1.1.4'
H H 0.0000 0.0000 'International Tables Vol C Tables 4.2.6.8 and 6.1.1.4'
O O 0.0106 0.0060 'International Tables Vol C Tables 4.2.6.8 and 6.1.1.4'
S S 0.1246 0.1234 'International Tables Vol C Tables 4.2.6.8 and 6.1.1.4'

loop_
_geom_angle_atom_site_label_1
_geom_angle_atom_site_label_2
_geom_angle_atom_site_label_3
_geom_angle
_geom_angle_site_symmetry_1
_geom_angle_site_symmetry_3
_geom_angle_publ_flag
O5 S1 O6 117.90(12) . . ?
O5 S1 C8 106.16(12) . . ?
O5 S1 C19 109.83(13) . . ?
O6 S1 C8 108.33(11) . . ?
O6 S1 C19 109.02(13) . . ?
C19 S1 C8 104.77(13) . . ?
C13 O4 C14 118.7(2) . . ?
C6 C1 C9 110.6(2) . . ?
C2 C1 C6 121.3(3) . . ?
C2 C1 C9 128.1(3) . . ?
O3 C11 C12 123.6(2) . . ?
O3 C11 C10 121.0(2) . . ?
C10 C11 C12 115.4(2) . . ?
C1 C6 C7 110.6(2) . . ?
C5 C6 C1 121.3(3) . . ?
C5 C6 C7 128.0(3) . . ?
C14 C12 C11 120.1(2) . . ?
C14 C12 C18 118.2(3) . . ?
C18 C12 C11 121.7(3) . . ?
O2 C7 C6 127.9(2) . . ?
O2 C7 C8 124.2(2) . . ?
C6 C7 C8 107.9(2) . . ?
O4 C14 C12 121.4(2) . . ?
O4 C14 C15 116.5(2) . . ?
C12 C14 C15 122.1(2) . . ?
C11 C10 C8 114.0(2) . . ?
C13 C10 C11 119.4(2) . . ?
C13 C10 C8 126.6(2) . . ?
C1 C2 H2 121.3 . . ?
C3 C2 C1 117.4(3) . . ?
C3 C2 H2 121.3 . . ?
C7 C8 S1 108.43(17) . . ?
C10 C8 S1 115.02(18) . . ?
C10 C8 C7 112.9(2) . . ?
C10 C8 C9 113.1(2) . . ?
C9 C8 S1 104.67(17) . . ?
C9 C8 C7 101.6(2) . . ?
O1 C9 C1 128.1(3) . . ?
O1 C9 C8 123.9(2) . . ?
C1 C9 C8 107.9(2) . . ?
C6 C5 H5 121.2 . . ?
C6 C5 C4 117.5(3) . . ?
C4 C5 H5 121.2 . . ?
C14 C15 H15 120.8 . . ?
C16 C15 C14 118.4(3) . . ?
C16 C15 H15 120.8 . . ?
C2 C3 H3 119.3 . . ?
C2 C3 C4 121.4(3) . . ?
C4 C3 H3 119.3 . . ?
C5 C4 C3 121.1(3) . . ?
C5 C4 H4 119.5 . . ?
C3 C4 H4 119.5 . . ?
C15 C16 H16 119.7 . . ?
C15 C16 C17 120.5(3) . . ?
C17 C16 H16 119.7 . . ?
O4 C13 H13 117.6 . . ?
C10 C13 O4 124.9(2) . . ?
C10 C13 H13 117.6 . . ?
S1 C19 H19A 109.5 . . ?
S1 C19 H19B 109.5 . . ?
S1 C19 H19C 109.5 . . ?
H19A C19 H19B 109.5 . . ?
H19A C19 H19C 109.5 . . ?
H19B C19 H19C 109.5 . . ?
C12 C18 H18 119.9 . . ?
C17 C18 C12 120.2(3) . . ?
C17 C18 H18 119.9 . . ?
C16 C17 H17 119.7 . . ?
C18 C17 C16 120.5(3) . . ?
C18 C17 H17 119.7 . . ?

loop_
_geom_bond_atom_site_label_1
_geom_bond_atom_site_label_2
_geom_bond_distance
_geom_bond_site_symmetry_2
_geom_bond_publ_flag
S1 O5 1.436(2) . ?
S1 O6 1.439(2) . ?
S1 C8 1.829(3) . ?
S1 C19 1.761(3) . ?
O2 C7 1.206(3) . ?
O1 C9 1.211(3) . ?
O4 C14 1.376(3) . ?
O4 C13 1.350(3) . ?
O3 C11 1.236(3) . ?
C1 C6 1.393(4) . ?
C1 C2 1.390(4) . ?
C1 C9 1.476(4) . ?
C11 C12 1.458(4) . ?
C11 C10 1.457(4) . ?
C6 C7 1.475(4) . ?
C6 C5 1.390(4) . ?
C12 C14 1.380(4) . ?
C12 C18 1.400(4) . ?
C7 C8 1.573(4) . ?
C14 C15 1.397(4) . ?
C10 C8 1.511(4) . ?
C10 C13 1.337(4) . ?
C2 H2 0.9300 . ?
C2 C3 1.390(4) . ?
C8 C9 1.565(4) . ?
C5 H5 0.9300 . ?
C5 C4 1.391(4) . ?
C15 H15 0.9300 . ?
C15 C16 1.370(4) . ?
C3 H3 0.9300 . ?
C3 C4 1.396(4) . ?
C4 H4 0.9300 . ?
C16 H16 0.9300 . ?
C16 C17 1.391(4) . ?
C13 H13 0.9300 . ?
C19 H19A 0.9600 . ?
C19 H19B 0.9600 . ?
C19 H19C 0.9600 . ?
C18 H18 0.9300 . ?
C18 C17 1.371(4) . ?
C17 H17 0.9300 . ?

loop_
_geom_torsion_atom_site_label_1
_geom_torsion_atom_site_label_2
_geom_torsion_atom_site_label_3
_geom_torsion_atom_site_label_4
_geom_torsion
_geom_torsion_site_symmetry_1
_geom_torsion_site_symmetry_2
_geom_torsion_site_symmetry_3
_geom_torsion_site_symmetry_4
_geom_torsion_publ_flag
S1 C8 C9 O1 -80.2(3) . . . . ?
S1 C8 C9 C1 101.4(2) . . . . ?
O2 C7 C8 S1 80.2(3) . . . . ?
O2 C7 C8 C10 -48.5(3) . . . . ?
O2 C7 C8 C9 -169.9(2) . . . . ?
O5 S1 C8 C7 62.3(2) . . . . ?
O5 S1 C8 C10 -170.32(18) . . . . ?
O5 S1 C8 C9 -45.61(19) . . . . ?
O6 S1 C8 C7 -170.21(17) . . . . ?
O6 S1 C8 C10 -42.8(2) . . . . ?
O6 S1 C8 C9 81.93(19) . . . . ?
O4 C14 C15 C16 179.6(2) . . . . ?
O3 C11 C12 C14 178.7(3) . . . . ?
O3 C11 C12 C18 -1.5(4) . . . . ?
O3 C11 C10 C8 1.9(4) . . . . ?
O3 C11 C10 C13 -178.8(3) . . . . ?
C1 C6 C7 O2 174.8(3) . . . . ?
C1 C6 C7 C8 -4.9(3) . . . . ?
C1 C6 C5 C4 1.2(4) . . . . ?
C1 C2 C3 C4 1.3(4) . . . . ?
C11 C12 C14 O4 0.0(4) . . . . ?
C11 C12 C14 C15 180.0(2) . . . . ?
C11 C12 C18 C17 -179.4(3) . . . . ?
C11 C10 C8 S1 179.53(18) . . . . ?
C11 C10 C8 C7 -55.3(3) . . . . ?
C11 C10 C8 C9 59.3(3) . . . . ?
C11 C10 C13 O4 0.3(4) . . . . ?
C6 C1 C2 C3 0.2(4) . . . . ?
C6 C1 C9 O1 -169.0(3) . . . . ?
C6 C1 C9 C8 9.3(3) . . . . ?
C6 C7 C8 S1 -100.1(2) . . . . ?
C6 C7 C8 C10 131.2(2) . . . . ?
C6 C7 C8 C9 9.8(2) . . . . ?
C6 C5 C4 C3 0.3(4) . . . . ?
C12 C11 C10 C8 -176.9(2) . . . . ?
C12 C11 C10 C13 2.4(4) . . . . ?
C12 C14 C15 C16 -0.4(4) . . . . ?
C12 C18 C17 C16 -0.7(5) . . . . ?
C7 C6 C5 C4 179.2(2) . . . . ?
C7 C8 C9 O1 167.0(2) . . . . ?
C7 C8 C9 C1 -11.4(2) . . . . ?
C14 O4 C13 C10 -3.0(4) . . . . ?
C14 C12 C18 C17 0.4(5) . . . . ?
C14 C15 C16 C17 0.1(4) . . . . ?
C10 C11 C12 C14 -2.5(4) . . . . ?
C10 C11 C12 C18 177.3(3) . . . . ?
C10 C8 C9 O1 45.8(3) . . . . ?
C10 C8 C9 C1 -132.6(2) . . . . ?
C2 C1 C6 C7 -179.8(2) . . . . ?
C2 C1 C6 C5 -1.5(4) . . . . ?
C2 C1 C9 O1 7.8(4) . . . . ?
C2 C1 C9 C8 -173.9(2) . . . . ?
C2 C3 C4 C5 -1.6(4) . . . . ?
C8 C10 C13 O4 179.5(2) . . . . ?
C9 C1 C6 C7 -2.8(3) . . . . ?
C9 C1 C6 C5 175.5(2) . . . . ?
C9 C1 C2 C3 -176.2(2) . . . . ?
C5 C6 C7 O2 -3.4(4) . . . . ?
C5 C6 C7 C8 177.0(2) . . . . ?
C15 C16 C17 C18 0.4(5) . . . . ?
C13 O4 C14 C12 2.8(4) . . . . ?
C13 O4 C14 C15 -177.2(2) . . . . ?
C13 C10 C8 S1 0.3(4) . . . . ?
C13 C10 C8 C7 125.4(3) . . . . ?
C13 C10 C8 C9 -119.9(3) . . . . ?
C19 S1 C8 C7 -54.0(2) . . . . ?
C19 S1 C8 C10 73.5(2) . . . . ?
C19 S1 C8 C9 -161.82(17) . . . . ?
C18 C12 C14 O4 -179.8(3) . . . . ?
C18 C12 C14 C15 0.2(4) . . . . ?

loop_
_smtbx_masks_void_nr
_smtbx_masks_void_average_x
_smtbx_masks_void_average_y
_smtbx_masks_void_average_z
_smtbx_masks_void_volume
_smtbx_masks_void_count_electrons
_smtbx_masks_void_content
1 0.000 0.000 0.500 114.7 40.2 ?
